data_7055563
loop_
_publ_author_name
'Molitor, Sebastian'
'Mahler, Christoph'
'Gessner, Viktoria H.'

_publ_section_title
;
 Synthesis and Solid-State Structures of Gold(I) Complexes of Diphosphines
;
_journal_name_full 'New J. Chem.'
_journal_paper_doi 10.1039/C6NJ00786D
_journal_year 2016
_chemical_formula_moiety 'C28 H28 O4 P2'
_chemical_formula_sum 'C28 H28 O4 P2'
_chemical_formula_weight 490.44
_space_group_crystal_system monoclinic
_space_group_IT_number 15
_space_group_name_Hall '-C 2yc'
_space_group_name_H-M_alt 'C 1 2/c 1'
_symmetry_space_group_name_Hall '-C 2yc'
_symmetry_space_group_name_H-M 'C 1 2/c 1'
_atom_sites_solution_hydrogens geom
_audit_creation_method SHELXL-2014/7
_audit_update_record
;
2016-03-10 deposited with the CCDC.
2016-05-16 downloaded from the CCDC.
;
_cell_angle_alpha 90
_cell_angle_beta 91.838(3)
_cell_angle_gamma 90
_cell_formula_units_Z 4
_cell_length_a 14.3337(13)
_cell_length_b 8.0972(7)
_cell_length_c 21.2171(19)
_cell_measurement_reflns_used 4541
_cell_measurement_temperature 100(2)
_cell_measurement_theta_max 26.27
_cell_measurement_theta_min 2.84
_cell_volume 2461.2(4)
_computing_cell_refinement 'Saint+ ver. 7.68A (Bruker AXS)'
_computing_data_collection 'APEX2 ver. 2014.9 (Bruker AXS)'
_computing_data_reduction 'Saint+ ver. 7.68A (Bruker AXS)'
_computing_molecular_graphics 'ShelXLe (Huebschle et all, 2011)'
_computing_publication_material 'SHELXL-2014/6 (Sheldrick, 2014)'
_computing_structure_refinement 'SHELXL-2014/7 (Sheldrick, 2014)'
_computing_structure_solution 'SHELXT 2014/4 (Sheldrick, 2014)'
_diffrn_ambient_temperature 100(2)
_diffrn_measured_fraction_theta_full 0.999
_diffrn_measured_fraction_theta_max 0.995
_diffrn_measurement_device_type 'Bruker APEX-II CCD'
_diffrn_measurement_method 'omega scans'
_diffrn_radiation_type MoK\a
_diffrn_radiation_wavelength 0.71073
_diffrn_reflns_av_R_equivalents 0.0578
_diffrn_reflns_av_unetI/netI 0.0401
_diffrn_reflns_Laue_measured_fraction_full 0.999
_diffrn_reflns_Laue_measured_fraction_max 0.995
_diffrn_reflns_limit_h_max 17
_diffrn_reflns_limit_h_min -17
_diffrn_reflns_limit_k_max 10
_diffrn_reflns_limit_k_min -10
_diffrn_reflns_limit_l_max 26
_diffrn_reflns_limit_l_min -26
_diffrn_reflns_number 15540
_diffrn_reflns_point_group_measured_fraction_full 0.999
_diffrn_reflns_point_group_measured_fraction_max 0.995
_diffrn_reflns_theta_full 25.242
_diffrn_reflns_theta_max 26.417
_diffrn_reflns_theta_min 2.890
_diffrn_source 'rotating-anode X-ray tube'
_exptl_absorpt_coefficient_mu 0.210
_exptl_absorpt_correction_T_max 0.7454
_exptl_absorpt_correction_T_min 0.6158
_exptl_absorpt_correction_type empirical
_exptl_absorpt_process_details sadabs
_exptl_crystal_colour colourless
_exptl_crystal_density_diffrn 1.324
_exptl_crystal_description plate
_exptl_crystal_F_000 1032
_exptl_crystal_size_max 0.260
_exptl_crystal_size_mid 0.160
_exptl_crystal_size_min 0.040
_refine_diff_density_max 0.476
_refine_diff_density_min -0.335
_refine_diff_density_rms 0.063
_refine_ls_extinction_method none
_refine_ls_goodness_of_fit_ref 1.035
_refine_ls_hydrogen_treatment constr
_refine_ls_matrix_type full
_refine_ls_number_parameters 156
_refine_ls_number_reflns 2523
_refine_ls_number_restraints 0
_refine_ls_restrained_S_all 1.035
_refine_ls_R_factor_all 0.0545
_refine_ls_R_factor_gt 0.0431
_refine_ls_shift/su_max 0.000
_refine_ls_shift/su_mean 0.000
_refine_ls_structure_factor_coef Fsqd
_refine_ls_weighting_details 'w=1/[\s^2^(Fo^2^)+(0.0621P)^2^+3.2546P] where P=(Fo^2^+2Fc^2^)/3'
_refine_ls_weighting_scheme calc
_refine_ls_wR_factor_gt 0.1095
_refine_ls_wR_factor_ref 0.1157
_reflns_Friedel_coverage 0.000
_reflns_number_gt 2102
_reflns_number_total 2523
_reflns_threshold_expression 'I > 2\s(I)'
_cod_data_source_file c6nj00786d2.cif
_cod_data_source_block sad
_cod_database_code 7055563
_shelx_shelxl_version_number 2014/7
_shelx_space_group_comment
;
The symmetry employed for this shelxl refinement is uniquely defined
by the following loop, which should always be used as a source of
symmetry information in preference to the above space-group names.
They are only intended as comments.
;
_shelx_estimated_absorpt_t_min 0.948
_shelx_estimated_absorpt_t_max 0.992

loop_
_space_group_symop_operation_xyz
'x, y, z'
'-x, y, -z+1/2'
'x+1/2, y+1/2, z'
'-x+1/2, y+1/2, -z+1/2'
'-x, -y, -z'
'x, -y, z-1/2'
'-x+1/2, -y+1/2, -z'
'x+1/2, -y+1/2, z-1/2'

loop_
_atom_site_label
_atom_site_type_symbol
_atom_site_fract_x
_atom_site_fract_y
_atom_site_fract_z
_atom_site_U_iso_or_equiv
_atom_site_adp_type
_atom_site_occupancy
_atom_site_site_symmetry_order
_atom_site_calc_flag
_atom_site_refinement_flags_posn
_atom_site_refinement_flags_adp
P1 P 0.45328(3) 0.06016(6) 0.29071(2) 0.01078(16) Uani 1 1 d . .
C1 C 0.53274(13) 0.1308(2) 0.35512(9) 0.0125(4) Uani 1 1 d . .
O1 O 0.40053(10) 0.10983(19) 0.41697(7) 0.0187(3) Uani 1 1 d . .
O2 O 0.34143(9) -0.16565(18) 0.21700(6) 0.0169(3) Uani 1 1 d . .
C2 C 0.62558(14) 0.1777(2) 0.34917(10) 0.0167(4) Uani 1 1 d . .
H2 H 0.6547 0.1608 0.3101 0.020 Uiso 1 1 calc R U
C3 C 0.67699(15) 0.2491(3) 0.39919(10) 0.0217(5) Uani 1 1 d . .
H3 H 0.7403 0.2798 0.3941 0.026 Uiso 1 1 calc R U
C4 C 0.63482(16) 0.2746(3) 0.45618(10) 0.0226(5) Uani 1 1 d . .
H4 H 0.6693 0.3241 0.4902 0.027 Uiso 1 1 calc R U
C5 C 0.54256(15) 0.2285(3) 0.46405(10) 0.0198(5) Uani 1 1 d . .
H5 H 0.5142 0.2452 0.5034 0.024 Uiso 1 1 calc R U
C6 C 0.49200(14) 0.1576(2) 0.41397(9) 0.0146(4) Uani 1 1 d . .
C7 C 0.35128(16) 0.1521(3) 0.47195(10) 0.0245(5) Uani 1 1 d . .
H7A H 0.3548 0.2717 0.4787 0.037 Uiso 1 1 calc R U
H7B H 0.3794 0.0948 0.5086 0.037 Uiso 1 1 calc R U
H7C H 0.2858 0.1188 0.4664 0.037 Uiso 1 1 calc R U
C8 C 0.43685(13) -0.1585(2) 0.30849(9) 0.0127(4) Uani 1 1 d . .
C9 C 0.47711(14) -0.2376(3) 0.36088(9) 0.0150(4) Uani 1 1 d . .
H9 H 0.5161 -0.1764 0.3894 0.018 Uiso 1 1 calc R U
C10 C 0.46147(15) -0.4039(3) 0.37237(10) 0.0192(5) Uani 1 1 d . .
H10 H 0.4899 -0.4559 0.4082 0.023 Uiso 1 1 calc R U
C11 C 0.40420(15) -0.4934(3) 0.33129(11) 0.0209(5) Uani 1 1 d . .
H11 H 0.3931 -0.6071 0.3392 0.025 Uiso 1 1 calc R U
C12 C 0.36275(14) -0.4184(3) 0.27862(10) 0.0186(4) Uani 1 1 d . .
H12 H 0.3237 -0.4805 0.2504 0.022 Uiso 1 1 calc R U
C13 C 0.37866(13) -0.2521(3) 0.26750(9) 0.0147(4) Uani 1 1 d . .
C14 C 0.29383(15) -0.2584(3) 0.16842(10) 0.0208(5) Uani 1 1 d . .
H14A H 0.2768 -0.1851 0.1331 0.031 Uiso 1 1 calc R U
H14B H 0.2372 -0.3075 0.1851 0.031 Uiso 1 1 calc R U
H14C H 0.3349 -0.3462 0.1537 0.031 Uiso 1 1 calc R U

loop_
_atom_site_aniso_label
_atom_site_aniso_U_11
_atom_site_aniso_U_22
_atom_site_aniso_U_33
_atom_site_aniso_U_23
_atom_site_aniso_U_13
_atom_site_aniso_U_12
P1 0.0125(3) 0.0110(3) 0.0089(3) -0.00051(19) 0.00102(17) 0.00033(19)
C1 0.0166(10) 0.0096(9) 0.0111(9) 0.0002(7) -0.0016(7) 0.0022(7)
O1 0.0194(8) 0.0249(8) 0.0120(7) -0.0019(6) 0.0049(5) 0.0021(6)
O2 0.0179(8) 0.0172(8) 0.0153(7) -0.0001(6) -0.0048(5) -0.0014(6)
C2 0.0187(10) 0.0159(10) 0.0153(10) -0.0018(8) -0.0002(8) -0.0001(8)
C3 0.0186(11) 0.0236(12) 0.0227(12) -0.0019(9) -0.0037(8) -0.0027(9)
C4 0.0276(12) 0.0225(12) 0.0172(11) -0.0037(9) -0.0092(8) 0.0013(9)
C5 0.0285(12) 0.0191(11) 0.0117(10) -0.0004(8) -0.0017(8) 0.0050(9)
C6 0.0199(10) 0.0122(10) 0.0116(10) 0.0010(7) -0.0011(7) 0.0025(8)
C7 0.0259(12) 0.0308(13) 0.0173(11) -0.0014(9) 0.0086(8) 0.0065(10)
C8 0.0114(9) 0.0141(10) 0.0129(9) 0.0002(7) 0.0049(7) 0.0009(7)
C9 0.0172(10) 0.0158(10) 0.0121(10) -0.0017(8) 0.0024(7) -0.0014(8)
C10 0.0232(11) 0.0169(11) 0.0176(11) 0.0054(8) 0.0002(8) 0.0026(8)
C11 0.0214(11) 0.0122(10) 0.0294(12) 0.0021(9) 0.0044(9) 0.0001(8)
C12 0.0157(10) 0.0161(11) 0.0240(11) -0.0032(8) 0.0019(8) -0.0035(8)
C13 0.0114(9) 0.0162(10) 0.0167(10) 0.0008(8) 0.0027(7) 0.0012(8)
C14 0.0192(11) 0.0254(12) 0.0173(11) -0.0042(9) -0.0049(8) -0.0035(9)

loop_
_atom_type_symbol
_atom_type_description
_atom_type_scat_dispersion_real
_atom_type_scat_dispersion_imag
_atom_type_scat_source
C C 0.0033 0.0016 'International Tables Vol C Tables 4.2.6.8 and 6.1.1.4'
H H 0.0000 0.0000 'International Tables Vol C Tables 4.2.6.8 and 6.1.1.4'
O O 0.0106 0.0060 'International Tables Vol C Tables 4.2.6.8 and 6.1.1.4'
P P 0.1023 0.0942 'International Tables Vol C Tables 4.2.6.8 and 6.1.1.4'

loop_
_geom_angle_atom_site_label_1
_geom_angle_atom_site_label_2
_geom_angle_atom_site_label_3
_geom_angle
_geom_angle_site_symmetry_3
C8 P1 C1 103.20(9) .
C8 P1 P1 104.23(6) 2_655
C1 P1 P1 101.73(7) 2_655
C2 C1 C6 117.48(18) .
C2 C1 P1 125.94(15) .
C6 C1 P1 116.14(14) .
C6 O1 C7 118.06(16) .
C13 O2 C14 117.30(16) .
C1 C2 C3 121.71(19) .
C4 C3 C2 119.4(2) .
C3 C4 C5 120.57(19) .
C4 C5 C6 119.6(2) .
O1 C6 C5 123.84(18) .
O1 C6 C1 114.91(17) .
C5 C6 C1 121.26(19) .
C9 C8 C13 117.92(18) .
C9 C8 P1 123.91(15) .
C13 C8 P1 118.16(15) .
C10 C9 C8 121.43(19) .
C11 C10 C9 119.59(19) .
C10 C11 C12 120.5(2) .
C13 C12 C11 119.6(2) .
O2 C13 C12 124.45(19) .
O2 C13 C8 114.55(17) .
C12 C13 C8 121.00(19) .

loop_
_geom_bond_atom_site_label_1
_geom_bond_atom_site_label_2
_geom_bond_distance
_geom_bond_site_symmetry_2
P1 C8 1.827(2) .
P1 C1 1.8418(19) .
P1 P1 2.2193(10) 2_655
C1 C2 1.394(3) .
C1 C6 1.412(3) .
O1 C6 1.370(2) .
O1 C7 1.425(2) .
O2 C13 1.373(2) .
O2 C14 1.431(2) .
C2 C3 1.397(3) .
C3 C4 1.385(3) .
C4 C5 1.389(3) .
C5 C6 1.391(3) .
C8 C9 1.392(3) .
C8 C13 1.407(3) .
C9 C10 1.388(3) .
C10 C11 1.383(3) .
C11 C12 1.389(3) .
C12 C13 1.387(3) .
